data_2236879
loop_
_publ_author_name
'AlDamen, Murad A.'
'Haddad, Salim F.'

_publ_section_title
;
 Bis{(<i>E</i>)-3-[(2-hydroxybenzylidene)amino]propyl}ammonium chloride
;
_journal_coeditor_code GO2068
_journal_issue 12
_journal_name_full 'Acta Crystallographica Section E'
_journal_page_first o3314
_journal_paper_doi 10.1107/S1600536812045424
_journal_volume 68
_journal_year 2012
_chemical_formula_iupac 'C20 H26 N3 O2 +, Cl -'
_chemical_formula_moiety 'C20 H26 N3 O2 +, Cl -'
_chemical_formula_sum 'C20 H26 Cl N3 O2'
_chemical_formula_weight 375.88
_chemical_name_systematic
;
Bis{(<i>E</i>)-3-[(2-hydroxybenzylidene)amino]propyl}ammonium chloride
;
_space_group_crystal_system orthorhombic
_space_group_IT_number 56
_space_group_name_Hall '-P 2ab 2ac'
_space_group_name_H-M_alt 'P c c n'
_symmetry_space_group_name_Hall '-P 2ab 2ac'
_symmetry_space_group_name_H-M 'P c c n'
_atom_sites_solution_hydrogens geom
_atom_sites_solution_primary direct
_atom_sites_solution_secondary difmap
_audit_creation_method SHELXL-97
_cell_angle_alpha 90.00
_cell_angle_beta 90.00
_cell_angle_gamma 90.00
_cell_formula_units_Z 4
_cell_length_a 4.9848(3)
_cell_length_b 38.714(2)
_cell_length_c 10.3299(7)
_cell_measurement_reflns_used 2556
_cell_measurement_temperature 100.0
_cell_measurement_theta_max 26.3113
_cell_measurement_theta_min 3.6767
_cell_volume 1993.5(2)
_computing_cell_refinement
;
CrysAlis PRO (Oxford Diffraction, 2009)
;
_computing_data_collection
;
CrysAlis PRO (Oxford Diffraction, 2009)
;
_computing_data_reduction
;
CrysAlis PRO (Oxford Diffraction, 2009)
;
_computing_molecular_graphics
;
<i>OLEX2</i> (Dolomanov <i>et al.</i>, 2009)
;
_computing_publication_material
;
<i>OLEX2</i> (Dolomanov <i>et al.</i>, 2009)
;
_computing_structure_refinement 'SHELXL97 (Sheldrick, 2008)'
_computing_structure_solution 'SHELXS97 (Sheldrick, 2008)'
_diffrn_ambient_temperature 100.0
_diffrn_detector_area_resol_mean 16.0122
_diffrn_measured_fraction_theta_full 0.998
_diffrn_measured_fraction_theta_max 0.998
_diffrn_measurement_device_type 'Oxford Diffraction Xcalibur (Eos, Gemini ultra)'
_diffrn_measurement_method '\w scans'
_diffrn_radiation_monochromator graphite
_diffrn_radiation_source 'fine-focus sealed tube'
_diffrn_radiation_type 'Mo K\a'
_diffrn_radiation_wavelength 0.7107
_diffrn_reflns_av_R_equivalents 0.0491
_diffrn_reflns_av_sigmaI/netI 0.0439
_diffrn_reflns_limit_h_max 5
_diffrn_reflns_limit_h_min -6
_diffrn_reflns_limit_k_max 48
_diffrn_reflns_limit_k_min -48
_diffrn_reflns_limit_l_max 12
_diffrn_reflns_limit_l_min -12
_diffrn_reflns_number 8874
_diffrn_reflns_theta_full 26.38
_diffrn_reflns_theta_max 26.38
_diffrn_reflns_theta_min 3.95
_diffrn_standards_decay_% 0.0
_exptl_absorpt_coefficient_mu 0.210
_exptl_absorpt_correction_T_max 0.992
_exptl_absorpt_correction_T_min 0.94
_exptl_absorpt_correction_type analytical
_exptl_absorpt_process_details
;
[CrysAlis PRO (Oxford Diffraction, 2009), based on expressions derived
from
Clark & Reid (1995)]
;
_exptl_crystal_colour white
_exptl_crystal_density_diffrn 1.252
_exptl_crystal_density_method 'not measured'
_exptl_crystal_description prism
_exptl_crystal_F_000 800
_exptl_crystal_size_max 0.5183
_exptl_crystal_size_mid 0.3687
_exptl_crystal_size_min 0.0399
_refine_diff_density_max 0.389
_refine_diff_density_min -0.875
_refine_ls_extinction_method none
_refine_ls_goodness_of_fit_ref 1.208
_refine_ls_hydrogen_treatment refU
_refine_ls_matrix_type full
_refine_ls_number_parameters 119
_refine_ls_number_reflns 2040
_refine_ls_number_restraints 0
_refine_ls_restrained_S_all 1.208
_refine_ls_R_factor_all 0.0914
_refine_ls_R_factor_gt 0.0759
_refine_ls_shift/su_max 0.000
_refine_ls_shift/su_mean 0.000
_refine_ls_structure_factor_coef Fsqd
_refine_ls_weighting_details 'calc w=1/[\s^2^(Fo^2^)+(0.0141P)^2^+6.1394P] where P=(Fo^2^+2Fc^2^)/3'
_refine_ls_weighting_scheme calc
_refine_ls_wR_factor_gt 0.1436
_refine_ls_wR_factor_ref 0.1503
_reflns_number_gt 1654
_reflns_number_total 2040
_reflns_threshold_expression I>2sigma(I)
_cod_data_source_file go2068.cif
_cod_data_source_block I
_cod_database_code 2236879
_cod_database_fobs_code 2236879

loop_
_space_group_symop_id
_space_group_symop_operation_xyz
1 'x, y, z'
2 '-x+1/2, -y+1/2, z'
3 'x+1/2, -y, -z+1/2'
4 '-x, y+1/2, -z+1/2'
5 '-x, -y, -z'
6 'x-1/2, y-1/2, -z'
7 '-x-1/2, y, z-1/2'
8 'x, -y-1/2, z-1/2'

loop_
_atom_site_type_symbol
_atom_site_label
_atom_site_fract_x
_atom_site_fract_y
_atom_site_fract_z
_atom_site_U_iso_or_equiv
_atom_site_adp_type
_atom_site_calc_flag
_atom_site_refinement_flags
_atom_site_occupancy
_atom_site_symmetry_multiplicity
O O1 -0.1873(5) 0.13196(7) 0.8454(3) 0.0340(7) Uani d . 1 1
H H1 -0.0740 0.1460 0.7900 0.051 Uiso d R 1 1
N N1 0.2500 0.2500 0.5049(4) 0.0174(8) Uani d S 1 2
H H1A 0.1010 0.2508 0.5560 0.021 Uiso d R 1 1
N N2 0.1804(6) 0.14754(7) 0.6799(3) 0.0229(7) Uani d . 1 1
C C1 0.2328(7) 0.21793(8) 0.4236(3) 0.0213(7) Uani d . 1 1
H H1B 0.4094 0.2126 0.3897 0.026 Uiso calc R 1 1
H H1C 0.1150 0.2223 0.3507 0.026 Uiso calc R 1 1
C C2 0.1289(7) 0.18696(8) 0.4984(3) 0.0230(8) Uani d . 1 1
H H2A 0.0861 0.1688 0.4373 0.028 Uiso calc R 1 1
H H2B -0.0364 0.1935 0.5414 0.028 Uiso calc R 1 1
C C3 0.3212(7) 0.17249(9) 0.5993(3) 0.0236(8) Uani d . 1 1
H H3A 0.4716 0.1614 0.5566 0.028 Uiso calc R 1 1
H H3B 0.3901 0.1911 0.6526 0.028 Uiso calc R 1 1
C C4 0.2480(7) 0.11586(8) 0.6762(3) 0.0226(7) Uani d . 1 1
H H4 0.3885 0.1092 0.6225 0.027 Uiso calc R 1 1
C C5 0.1112(7) 0.08970(9) 0.7539(3) 0.0234(8) Uani d . 1 1
C C6 -0.1012(7) 0.09900(9) 0.8369(3) 0.0257(8) Uani d . 1 1
C C7 -0.2244(9) 0.07364(10) 0.9119(4) 0.0345(9) Uani d . 1 1
H H7 -0.3635 0.0796 0.9676 0.041 Uiso calc R 1 1
C C8 -0.1417(9) 0.03980(11) 0.9042(4) 0.0388(10) Uani d . 1 1
H H8 -0.2260 0.0231 0.9547 0.047 Uiso calc R 1 1
C C9 0.0656(9) 0.03018(10) 0.8224(4) 0.0394(10) Uani d . 1 1
H H9 0.1205 0.0073 0.8177 0.047 Uiso calc R 1 1
C C10 0.1893(8) 0.05520(9) 0.7478(4) 0.0325(9) Uani d . 1 1
H H10 0.3278 0.0489 0.6924 0.039 Uiso calc R 1 1
Cl Cl1 -0.2500 0.2500 0.68790(11) 0.0223(3) Uani d S 1 2

loop_
_atom_site_aniso_label
_atom_site_aniso_U_11
_atom_site_aniso_U_22
_atom_site_aniso_U_33
_atom_site_aniso_U_12
_atom_site_aniso_U_13
_atom_site_aniso_U_23
O1 0.0353(16) 0.0380(14) 0.0286(15) 0.0007(12) 0.0106(13) -0.0020(12)
N1 0.0110(18) 0.0282(19) 0.0131(19) -0.0011(17) 0.000 0.000
N2 0.0248(16) 0.0259(14) 0.0180(15) -0.0025(12) -0.0038(13) -0.0005(12)
C1 0.0195(16) 0.0289(17) 0.0156(16) -0.0015(15) -0.0012(14) -0.0030(13)
C2 0.0200(18) 0.0259(17) 0.0230(19) -0.0021(14) -0.0039(15) -0.0010(14)
C3 0.0235(19) 0.0263(17) 0.0208(18) -0.0040(14) -0.0011(15) -0.0029(14)
C4 0.0210(17) 0.0310(17) 0.0158(16) 0.0000(15) 0.0007(15) -0.0017(14)
C5 0.0202(18) 0.0298(18) 0.0201(18) -0.0024(14) -0.0037(15) 0.0004(14)
C6 0.0252(19) 0.0342(19) 0.0178(18) -0.0038(16) -0.0034(15) -0.0008(15)
C7 0.031(2) 0.048(2) 0.024(2) -0.0092(19) 0.0037(18) 0.0034(17)
C8 0.037(2) 0.045(2) 0.035(2) -0.0136(19) -0.0037(19) 0.0133(19)
C9 0.045(3) 0.030(2) 0.043(3) 0.0001(18) 0.000(2) 0.0099(18)
C10 0.032(2) 0.0319(19) 0.033(2) 0.0000(17) 0.0020(18) 0.0014(17)
Cl1 0.0132(5) 0.0368(6) 0.0169(5) -0.0037(5) 0.000 0.000

loop_
_atom_type_symbol
_atom_type_description
_atom_type_scat_dispersion_real
_atom_type_scat_dispersion_imag
_atom_type_scat_source
C C 0.0033 0.0016 'International Tables Vol C Tables 4.2.6.8 and 6.1.1.4'
H H 0.0000 0.0000 'International Tables Vol C Tables 4.2.6.8 and 6.1.1.4'
Cl Cl 0.1484 0.1585 'International Tables Vol C Tables 4.2.6.8 and 6.1.1.4'
N N 0.0061 0.0033 'International Tables Vol C Tables 4.2.6.8 and 6.1.1.4'
O O 0.0106 0.0060 'International Tables Vol C Tables 4.2.6.8 and 6.1.1.4'

loop_
_geom_angle_atom_site_label_1
_geom_angle_atom_site_label_2
_geom_angle_atom_site_label_3
_geom_angle_site_symmetry_1
_geom_angle
C6 O1 H1 . 107.8
C1 N1 C1 2 112.0(3)
C1 N1 H1A 2 110.0
C1 N1 H1A . 107.8
C4 N2 C3 . 119.6(3)
N1 C1 C2 . 112.8(3)
N1 C1 H1B . 109.0
C2 C1 H1B . 109.0
N1 C1 H1C . 109.0
C2 C1 H1C . 109.0
H1B C1 H1C . 107.8
C1 C2 C3 . 115.1(3)
C1 C2 H2A . 108.5
C3 C2 H2A . 108.5
C1 C2 H2B . 108.5
C3 C2 H2B . 108.5
H2A C2 H2B . 107.5
N2 C3 C2 . 109.4(3)
N2 C3 H3A . 109.8
C2 C3 H3A . 109.8
N2 C3 H3B . 109.8
C2 C3 H3B . 109.8
H3A C3 H3B . 108.2
N2 C4 C5 . 121.8(3)
N2 C4 H4 . 119.1
C5 C4 H4 . 119.1
C10 C5 C6 . 118.8(3)
C10 C5 C4 . 120.6(3)
C6 C5 C4 . 120.5(3)
O1 C6 C7 . 119.3(3)
O1 C6 C5 . 121.3(3)
C7 C6 C5 . 119.3(3)
C8 C7 C6 . 120.4(4)
C8 C7 H7 . 119.8
C6 C7 H7 . 119.8
C7 C8 C9 . 121.0(4)
C7 C8 H8 . 119.5
C9 C8 H8 . 119.5
C10 C9 C8 . 119.0(4)
C10 C9 H9 . 120.5
C8 C9 H9 . 120.5
C9 C10 C5 . 121.5(4)
C9 C10 H10 . 119.3
C5 C10 H10 . 119.3

loop_
_geom_bond_atom_site_label_1
_geom_bond_atom_site_label_2
_geom_bond_site_symmetry_2
_geom_bond_distance
O1 C6 . 1.349(4)
O1 H1 . 0.9705
N1 C1 2 1.501(4)
N1 C1 . 1.501(4)
N1 H1A . 0.9117
N2 C4 . 1.272(4)
N2 C3 . 1.456(4)
C1 C2 . 1.518(4)
C1 H1B . 0.9700
C1 H1C . 0.9700
C2 C3 . 1.522(5)
C2 H2A . 0.9700
C2 H2B . 0.9700
C3 H3A . 0.9700
C3 H3B . 0.9700
C4 C5 . 1.461(5)
C4 H4 . 0.9300
C5 C10 . 1.393(5)
C5 C6 . 1.409(5)
C6 C7 . 1.394(5)
C7 C8 . 1.376(6)
C7 H7 . 0.9300
C8 C9 . 1.386(6)
C8 H8 . 0.9300
C9 C10 . 1.383(5)
C9 H9 . 0.9300
C10 H10 . 0.9300

loop_
_geom_hbond_atom_site_label_D
_geom_hbond_atom_site_label_H
_geom_hbond_atom_site_label_A
_geom_hbond_site_symmetry_A
_geom_hbond_distance_DH
_geom_hbond_distance_HA
_geom_hbond_distance_DA
_geom_hbond_angle_DHA
N1 H1A Cl1 . 0.91 2.22 3.128(2) 176
O1 H1 N2 . 0.97 1.70 2.577(4) 148
C1 H1C Cl1 7 0.97 2.70 3.642(4) 164

loop_
_geom_torsion_atom_site_label_1
_geom_torsion_atom_site_label_2
_geom_torsion_atom_site_label_3
_geom_torsion_atom_site_label_4
_geom_torsion_site_symmetry_1
_geom_torsion
C1 N1 C1 C2 2 -161.9(3)
N1 C1 C2 C3 . -70.5(4)
C4 N2 C3 C2 . 114.2(3)
C1 C2 C3 N2 . 169.3(3)
C3 N2 C4 C5 . -179.2(3)
N2 C4 C5 C10 . 180.0(3)
N2 C4 C5 C6 . -0.4(5)
C10 C5 C6 O1 . -179.2(3)
C4 C5 C6 O1 . 1.2(5)
C10 C5 C6 C7 . 1.0(5)
C4 C5 C6 C7 . -178.7(3)
O1 C6 C7 C8 . 179.5(4)
C5 C6 C7 C8 . -0.6(6)
C6 C7 C8 C9 . 0.2(6)
C7 C8 C9 C10 . 0.0(6)
C8 C9 C10 C5 . 0.4(6)
C6 C5 C10 C9 . -0.8(6)
C4 C5 C10 C9 . 178.8(4)
